data_7005655
loop_
_publ_author_name
'Kataoka, Yumiko'
'Paul, Dharam'
'Miyake, Hiroyuki'
'Shinoda, Satoshi'
'Tsukube, Hiroshi'

_publ_section_title
;
 A Cl- anion-responsive luminescent Eu3+ complex with a chiral tripod:
 ligand substituent effects on ternary complex stoichiometry and anion
 sensing selectivity.
;
_journal_issue 26
_journal_name_full 'Dalton transactions (Cambridge, England : 2003)'
_journal_page_first 2784
_journal_page_last 2791
_journal_paper_doi 10.1039/b703944a
_journal_year 2007
_chemical_formula_moiety 'C26 H28 La N7 O10'
_chemical_formula_sum 'C26 H28 La N7 O10'
_chemical_formula_weight 737.46
_chemical_name_systematic
;
?
;
_space_group_IT_number 14
_symmetry_cell_setting monoclinic
_symmetry_space_group_name_Hall '-P 2yn'
_symmetry_space_group_name_H-M 'P 1 21/n 1'
_atom_sites_solution_hydrogens geom
_atom_sites_solution_primary direct
_atom_sites_solution_secondary difmap
_audit_creation_method SHELXL-97
_cell_angle_alpha 90.00
_cell_angle_beta 108.113(3)
_cell_angle_gamma 90.00
_cell_formula_units_Z 4
_cell_length_a 10.1150(8)
_cell_length_b 16.3586(9)
_cell_length_c 18.1262(14)
_cell_measurement_reflns_used 7457
_cell_measurement_temperature 123(2)
_cell_measurement_theta_max 27.4835
_cell_measurement_theta_min 3.2438
_cell_volume 2850.7(4)
_computing_cell_refinement 'CrystalClear (Rigaku Corp., 2000)'
_computing_data_collection 'CrystalClear (Rigaku Corp., 2000)'
_computing_data_reduction 'CrystalClear (Rigaku Corp., 2000)'
_computing_structure_refinement 'SHELXL-97 (Sheldrick, 1997)'
_computing_structure_solution 'DIRDIF-99 (Beurskens, 1999)'
_diffrn_ambient_temperature 123(2)
_diffrn_measured_fraction_theta_full 0.983
_diffrn_measured_fraction_theta_max 0.983
_diffrn_measurement_device
;
Mercury CCD (2x2 bin mode)
;
_diffrn_measurement_method \w
_diffrn_radiation_detector CCD
_diffrn_radiation_monochromator 'Graphite Monochromator'
_diffrn_radiation_source 'Rotating Anode'
_diffrn_radiation_type MoK\a
_diffrn_radiation_wavelength 0.71070
_diffrn_reflns_av_R_equivalents 0.0292
_diffrn_reflns_av_sigmaI/netI 0.0280
_diffrn_reflns_limit_h_max 13
_diffrn_reflns_limit_h_min -12
_diffrn_reflns_limit_k_max 21
_diffrn_reflns_limit_k_min -13
_diffrn_reflns_limit_l_max 23
_diffrn_reflns_limit_l_min -18
_diffrn_reflns_number 21953
_diffrn_reflns_theta_full 27.48
_diffrn_reflns_theta_max 27.48
_diffrn_reflns_theta_min 3.25
_exptl_absorpt_coefficient_mu 1.569
_exptl_absorpt_correction_T_max 0.8981
_exptl_absorpt_correction_T_min 0.7444
_exptl_absorpt_correction_type multi-scan
_exptl_absorpt_process_details '(Jacobson, 1998)'
_exptl_crystal_colour Colorless
_exptl_crystal_density_diffrn 1.718
_exptl_crystal_density_method 'not measured'
_exptl_crystal_description Platelet
_exptl_crystal_F_000 1480
_exptl_crystal_size_max 0.20
_exptl_crystal_size_mid 0.12
_exptl_crystal_size_min 0.07
_refine_diff_density_max 0.848
_refine_diff_density_min -0.568
_refine_diff_density_rms 0.082
_refine_ls_extinction_method none
_refine_ls_goodness_of_fit_ref 1.256
_refine_ls_hydrogen_treatment constr
_refine_ls_matrix_type full
_refine_ls_number_parameters 399
_refine_ls_number_reflns 6427
_refine_ls_number_restraints 0
_refine_ls_restrained_S_all 1.256
_refine_ls_R_factor_all 0.0435
_refine_ls_R_factor_gt 0.0368
_refine_ls_shift/su_max 0.003
_refine_ls_shift/su_mean 0.000
_refine_ls_structure_factor_coef Fsqd
_refine_ls_weighting_details 'calc w=1/[\s^2^(Fo^2^)+(0.0086P)^2^+5.0573P] where P=(Fo^2^+2Fc^2^)/3'
_refine_ls_weighting_scheme calc
_refine_ls_wR_factor_gt 0.0605
_refine_ls_wR_factor_ref 0.0622
_reflns_number_gt 5992
_reflns_number_total 6427
_reflns_threshold_expression >2sigma(I)
_cod_data_source_file b703944a.txt
_cod_data_source_block '[La(1a)(NO3)3]'
_cod_depositor_comments
;
The following automatic conversions were performed:
'_exptl_absorpt_correction_type' value 'Multi-scan' changed to
'multi-scan' according to
'/home/saulius/struct/CIF-dictionaries/cif_core.dic' dictionary named
'cif_core.dic' version 2.4.1 from 2010-06-29.

Automatic conversion script
Id: cif_fix_enum 1527 2010-12-29 10:47:43Z saulius 
;
_cod_original_sg_symbol_H-M 'P 21/n'
_cod_database_code 7005655

loop_
_symmetry_equiv_pos_as_xyz
'x, y, z'
'-x+1/2, y+1/2, -z+1/2'
'-x, -y, -z'
'x-1/2, -y-1/2, z-1/2'

loop_
_atom_site_label
_atom_site_type_symbol
_atom_site_fract_x
_atom_site_fract_y
_atom_site_fract_z
_atom_site_U_iso_or_equiv
_atom_site_adp_type
_atom_site_occupancy
_atom_site_symmetry_multiplicity
_atom_site_calc_flag
_atom_site_refinement_flags
_atom_site_disorder_assembly
_atom_site_disorder_group
C1 C 0.2032(3) -0.05705(16) 0.15249(17) 0.0170(6) Uani 1 1 d . . .
N1 N 0.1895(3) 0.02360(13) 0.14770(14) 0.0152(5) Uani 1 1 d . . .
C2 C 0.1726(3) 0.05969(17) 0.07671(16) 0.0150(6) Uani 1 1 d . . .
C3 C 0.1494(3) 0.14486(17) 0.06791(18) 0.0184(6) Uani 1 1 d . . .
H1 H 0.1453 0.1766 0.1110 0.022 Uiso 1 1 calc R . .
C4 C 0.1329(3) 0.18178(18) -0.00155(18) 0.0205(6) Uani 1 1 d . . .
H2 H 0.1188 0.2392 -0.0062 0.025 Uiso 1 1 calc R . .
C5 C 0.1366(3) 0.1359(2) -0.06679(19) 0.0241(7) Uani 1 1 d . . .
H3 H 0.1265 0.1625 -0.1148 0.029 Uiso 1 1 calc R . .
C6 C 0.1546(3) 0.05348(19) -0.06071(18) 0.0215(6) Uani 1 1 d . . .
H4 H 0.1545 0.0226 -0.1051 0.026 Uiso 1 1 calc R . .
C7 C 0.1734(3) 0.01321(17) 0.01082(17) 0.0171(6) Uani 1 1 d . . .
C8 C 0.1909(3) -0.07239(17) 0.01951(18) 0.0190(6) Uani 1 1 d . . .
H5 H 0.1930 -0.1053 -0.0233 0.023 Uiso 1 1 calc R . .
C9 C 0.2048(3) -0.10700(18) 0.08932(18) 0.0199(6) Uani 1 1 d . . .
H6 H 0.2156 -0.1645 0.0958 0.024 Uiso 1 1 calc R . .
C10 C 0.2056(3) -0.09635(16) 0.22801(17) 0.0176(6) Uani 1 1 d . . .
H7 H 0.1109 -0.0941 0.2328 0.021 Uiso 1 1 calc R . .
H8 H 0.2311 -0.1546 0.2268 0.021 Uiso 1 1 calc R . .
C11 C 0.1422(3) -0.07142(17) 0.37608(17) 0.0184(6) Uani 1 1 d . . .
N2 N 0.0992(3) 0.00556(14) 0.36329(14) 0.0168(5) Uani 1 1 d . . .
C12 C -0.0199(3) 0.02697(17) 0.38020(17) 0.0180(6) Uani 1 1 d . . .
C13 C -0.0659(3) 0.10887(18) 0.37180(17) 0.0206(6) Uani 1 1 d . . .
H9 H -0.0149 0.1490 0.3541 0.025 Uiso 1 1 calc R . .
C14 C -0.1836(3) 0.13091(19) 0.38895(19) 0.0245(7) Uani 1 1 d . . .
H10 H -0.2141 0.1861 0.3820 0.029 Uiso 1 1 calc R . .
C15 C -0.2603(3) 0.0735(2) 0.41659(19) 0.0254(7) Uani 1 1 d . . .
H11 H -0.3419 0.0898 0.4281 0.030 Uiso 1 1 calc R . .
C16 C -0.2167(3) -0.0056(2) 0.42669(18) 0.0253(7) Uani 1 1 d . . .
H12 H -0.2675 -0.0442 0.4462 0.030 Uiso 1 1 calc R . .
C17 C -0.0969(3) -0.03133(18) 0.40857(17) 0.0200(6) Uani 1 1 d . . .
C18 C -0.0500(4) -0.11276(19) 0.41726(18) 0.0251(7) Uani 1 1 d . . .
H13 H -0.1010 -0.1535 0.4341 0.030 Uiso 1 1 calc R . .
C19 C 0.0682(4) -0.13281(18) 0.40150(18) 0.0234(7) Uani 1 1 d . . .
H14 H 0.1010 -0.1876 0.4075 0.028 Uiso 1 1 calc R . .
C20 C 0.2806(3) -0.09345(16) 0.36729(17) 0.0193(6) Uani 1 1 d . . .
H15 H 0.3552 -0.0746 0.4138 0.023 Uiso 1 1 calc R . .
H16 H 0.2873 -0.1537 0.3647 0.023 Uiso 1 1 calc R . .
C21 C 0.4488(3) -0.07557(17) 0.29969(19) 0.0198(6) Uani 1 1 d . . .
H17 H 0.4511 -0.1279 0.2726 0.024 Uiso 1 1 calc R . .
H18 H 0.5081 -0.0815 0.3543 0.024 Uiso 1 1 calc R . .
C22 C 0.5053(3) -0.00784(16) 0.26125(17) 0.0168(6) Uani 1 1 d . . .
O1 O 0.4594(2) 0.06275(11) 0.26408(12) 0.0186(4) Uani 1 1 d . . .
N4 N 0.6038(3) -0.02165(14) 0.22913(15) 0.0197(5) Uani 1 1 d . . .
C23 C 0.6653(3) -0.10307(19) 0.2271(2) 0.0295(7) Uani 1 1 d . . .
H19 H 0.6620 -0.1347 0.2731 0.035 Uiso 1 1 calc R . .
H20 H 0.7643 -0.0965 0.2303 0.035 Uiso 1 1 calc R . .
C24 C 0.5911(4) -0.1504(2) 0.1546(3) 0.0412(10) Uani 1 1 d . . .
H21 H 0.4940 -0.1592 0.1522 0.062 Uiso 1 1 calc R . .
H22 H 0.6369 -0.2033 0.1555 0.062 Uiso 1 1 calc R . .
H23 H 0.5941 -0.1194 0.1089 0.062 Uiso 1 1 calc R . .
C25 C 0.6547(3) 0.04854(18) 0.19483(19) 0.0235(7) Uani 1 1 d . . .
H24 H 0.7490 0.0360 0.1925 0.028 Uiso 1 1 calc R . .
H25 H 0.6621 0.0967 0.2290 0.028 Uiso 1 1 calc R . .
C26 C 0.5617(4) 0.0700(2) 0.1140(2) 0.0344(8) Uani 1 1 d . . .
H26 H 0.5529 0.0225 0.0799 0.052 Uiso 1 1 calc R . .
H27 H 0.6025 0.1157 0.0937 0.052 Uiso 1 1 calc R . .
H28 H 0.4695 0.0857 0.1163 0.052 Uiso 1 1 calc R . .
N3 N 0.3039(3) -0.05747(13) 0.29740(14) 0.0157(5) Uani 1 1 d . . .
O2 O 0.3972(2) 0.08442(12) 0.43157(13) 0.0221(5) Uani 1 1 d . . .
O3 O 0.2445(2) 0.18188(12) 0.41232(12) 0.0211(4) Uani 1 1 d . . .
N5 N 0.3485(3) 0.14550(15) 0.45861(15) 0.0205(6) Uani 1 1 d . . .
O4 O 0.3997(3) 0.16776(14) 0.52574(13) 0.0335(6) Uani 1 1 d . . .
O5 O -0.0167(2) 0.10581(13) 0.20412(13) 0.0240(5) Uani 1 1 d . . .
O6 O 0.0688(2) 0.22422(12) 0.24550(14) 0.0258(5) Uani 1 1 d . . .
N6 N -0.0358(3) 0.18207(16) 0.20591(15) 0.0221(6) Uani 1 1 d . . .
O7 O -0.1473(3) 0.21389(15) 0.17299(16) 0.0382(6) Uani 1 1 d . . .
O8 O 0.4465(2) 0.21266(12) 0.33474(12) 0.0214(5) Uani 1 1 d . . .
O9 O 0.3476(2) 0.21339(11) 0.21073(12) 0.0201(5) Uani 1 1 d . . .
N7 N 0.4530(3) 0.23144(13) 0.26793(14) 0.0157(5) Uani 1 1 d . . .
O10 O 0.5553(2) 0.26530(13) 0.25936(13) 0.0231(5) Uani 1 1 d . . .
La1 La 0.246733(17) 0.105015(9) 0.288284(10) 0.01301(5) Uani 1 1 d . . .

loop_
_atom_site_aniso_label
_atom_site_aniso_U_11
_atom_site_aniso_U_22
_atom_site_aniso_U_33
_atom_site_aniso_U_23
_atom_site_aniso_U_13
_atom_site_aniso_U_12
C1 0.0166(15) 0.0170(13) 0.0177(15) -0.0004(11) 0.0059(12) -0.0029(11)
N1 0.0158(13) 0.0150(10) 0.0139(12) -0.0018(9) 0.0037(10) -0.0019(9)
C2 0.0115(14) 0.0212(13) 0.0122(14) -0.0003(11) 0.0034(11) -0.0016(11)
C3 0.0163(15) 0.0183(13) 0.0192(16) -0.0027(11) 0.0037(12) -0.0040(11)
C4 0.0177(15) 0.0212(13) 0.0207(16) 0.0034(12) 0.0031(13) 0.0013(12)
C5 0.0200(17) 0.0357(16) 0.0161(16) 0.0068(13) 0.0050(13) 0.0022(13)
C6 0.0169(16) 0.0324(16) 0.0150(15) -0.0026(12) 0.0046(13) 0.0025(13)
C7 0.0121(14) 0.0222(14) 0.0168(15) -0.0034(11) 0.0044(12) -0.0011(11)
C8 0.0161(15) 0.0219(13) 0.0203(16) -0.0081(12) 0.0075(13) -0.0023(12)
C9 0.0199(15) 0.0165(12) 0.0242(16) -0.0043(12) 0.0082(13) -0.0030(12)
C10 0.0188(15) 0.0151(12) 0.0193(15) -0.0023(11) 0.0066(12) -0.0059(11)
C11 0.0232(16) 0.0184(13) 0.0130(14) -0.0003(11) 0.0045(12) -0.0034(12)
N2 0.0187(13) 0.0172(11) 0.0151(12) 0.0010(9) 0.0060(10) -0.0031(10)
C12 0.0185(16) 0.0222(13) 0.0140(14) -0.0005(11) 0.0061(12) -0.0044(12)
C13 0.0203(15) 0.0238(14) 0.0198(15) 0.0050(12) 0.0092(12) -0.0022(13)
C14 0.0231(17) 0.0285(15) 0.0235(17) 0.0014(13) 0.0096(14) -0.0010(13)
C15 0.0160(16) 0.0409(17) 0.0210(17) 0.0006(14) 0.0083(13) -0.0041(14)
C16 0.0230(18) 0.0358(17) 0.0174(16) -0.0005(13) 0.0066(14) -0.0125(14)
C17 0.0208(16) 0.0267(15) 0.0128(14) 0.0011(12) 0.0055(12) -0.0081(12)
C18 0.0315(18) 0.0262(15) 0.0185(16) 0.0026(13) 0.0091(14) -0.0129(14)
C19 0.0298(19) 0.0188(13) 0.0194(16) 0.0024(12) 0.0043(14) -0.0062(13)
C20 0.0260(17) 0.0156(13) 0.0173(15) 0.0055(11) 0.0083(13) 0.0001(12)
C21 0.0215(16) 0.0153(12) 0.0242(17) 0.0026(11) 0.0093(13) 0.0014(11)
C22 0.0161(15) 0.0150(12) 0.0178(15) -0.0025(11) 0.0029(12) -0.0018(11)
O1 0.0178(11) 0.0149(9) 0.0249(12) -0.0007(8) 0.0093(9) -0.0001(8)
N4 0.0170(13) 0.0182(11) 0.0252(14) -0.0050(10) 0.0084(11) 0.0009(10)
C23 0.0229(17) 0.0234(14) 0.047(2) -0.0042(15) 0.0184(16) 0.0047(14)
C24 0.040(2) 0.0305(18) 0.063(3) -0.0215(18) 0.031(2) -0.0061(16)
C25 0.0205(17) 0.0257(15) 0.0281(18) -0.0034(13) 0.0129(14) -0.0049(13)
C26 0.030(2) 0.0434(19) 0.031(2) 0.0068(16) 0.0113(17) -0.0048(16)
N3 0.0168(13) 0.0128(10) 0.0174(13) 0.0004(9) 0.0051(10) -0.0012(9)
O2 0.0243(12) 0.0189(10) 0.0226(12) 0.0035(8) 0.0066(10) 0.0016(8)
O3 0.0206(11) 0.0219(10) 0.0215(11) -0.0010(9) 0.0078(9) 0.0004(9)
N5 0.0252(15) 0.0200(12) 0.0175(14) 0.0018(10) 0.0083(11) -0.0072(11)
O4 0.0464(16) 0.0351(13) 0.0150(12) -0.0049(10) 0.0037(11) -0.0104(11)
O5 0.0191(11) 0.0234(10) 0.0292(12) -0.0065(10) 0.0071(9) -0.0005(9)
O6 0.0212(12) 0.0174(10) 0.0359(14) 0.0028(9) 0.0047(11) -0.0008(9)
N6 0.0199(14) 0.0266(13) 0.0214(14) 0.0039(11) 0.0088(11) 0.0003(11)
O7 0.0228(14) 0.0394(14) 0.0469(17) 0.0093(12) 0.0026(12) 0.0097(11)
O8 0.0315(13) 0.0200(10) 0.0153(11) -0.0031(8) 0.0113(10) -0.0074(9)
O9 0.0205(12) 0.0174(9) 0.0197(11) 0.0023(8) 0.0025(9) -0.0018(8)
N7 0.0183(13) 0.0114(10) 0.0181(13) -0.0016(9) 0.0066(11) -0.0004(9)
O10 0.0213(12) 0.0273(11) 0.0238(12) -0.0002(9) 0.0112(10) -0.0090(9)
La1 0.01521(8) 0.01063(7) 0.01406(8) -0.00038(6) 0.00582(6) -0.00115(6)

loop_
_atom_type_symbol
_atom_type_description
_atom_type_scat_dispersion_real
_atom_type_scat_dispersion_imag
_atom_type_scat_source
C C 0.0033 0.0016 'International Tables Vol C Tables 4.2.6.8 and 6.1.1.4'
N N 0.0061 0.0033 'International Tables Vol C Tables 4.2.6.8 and 6.1.1.4'
H H 0.0000 0.0000 'International Tables Vol C Tables 4.2.6.8 and 6.1.1.4'
O O 0.0106 0.0060 'International Tables Vol C Tables 4.2.6.8 and 6.1.1.4'
La La -0.2871 2.4523 'International Tables Vol C Tables 4.2.6.8 and 6.1.1.4'

loop_
_geom_angle_atom_site_label_1
_geom_angle_atom_site_label_2
_geom_angle_atom_site_label_3
_geom_angle
_geom_angle_site_symmetry_1
_geom_angle_site_symmetry_3
_geom_angle_publ_flag
N1 C1 C9 123.4(3) . . ?
N1 C1 C10 117.1(3) . . ?
C9 C1 C10 119.3(2) . . ?
C1 N1 C2 117.9(2) . . ?
C1 N1 La1 115.46(19) . . ?
C2 N1 La1 125.64(17) . . ?
N1 C2 C3 119.7(3) . . ?
N1 C2 C7 121.7(3) . . ?
C3 C2 C7 118.5(3) . . ?
C4 C3 C2 120.7(3) . . ?
C4 C3 H1 119.6 . . ?
C2 C3 H1 119.6 . . ?
C3 C4 C5 120.8(3) . . ?
C3 C4 H2 119.6 . . ?
C5 C4 H2 119.6 . . ?
C6 C5 C4 119.8(3) . . ?
C6 C5 H3 120.1 . . ?
C4 C5 H3 120.1 . . ?
C5 C6 C7 120.8(3) . . ?
C5 C6 H4 119.6 . . ?
C7 C6 H4 119.6 . . ?
C6 C7 C8 122.7(3) . . ?
C6 C7 C2 119.2(3) . . ?
C8 C7 C2 118.1(3) . . ?
C9 C8 C7 119.4(3) . . ?
C9 C8 H5 120.3 . . ?
C7 C8 H5 120.3 . . ?
C8 C9 C1 119.5(3) . . ?
C8 C9 H6 120.2 . . ?
C1 C9 H6 120.2 . . ?
N3 C10 C1 113.9(2) . . ?
N3 C10 H7 108.8 . . ?
C1 C10 H7 108.8 . . ?
N3 C10 H8 108.8 . . ?
C1 C10 H8 108.8 . . ?
H7 C10 H8 107.7 . . ?
N2 C11 C19 123.5(3) . . ?
N2 C11 C20 118.3(3) . . ?
C19 C11 C20 118.0(3) . . ?
C11 N2 C12 117.6(2) . . ?
C11 N2 La1 115.86(19) . . ?
C12 N2 La1 126.16(18) . . ?
N2 C12 C13 120.0(3) . . ?
N2 C12 C17 121.6(3) . . ?
C13 C12 C17 118.4(3) . . ?
C14 C13 C12 120.4(3) . . ?
C14 C13 H9 119.8 . . ?
C12 C13 H9 119.8 . . ?
C13 C14 C15 121.3(3) . . ?
C13 C14 H10 119.3 . . ?
C15 C14 H10 119.3 . . ?
C16 C15 C14 119.4(3) . . ?
C16 C15 H11 120.3 . . ?
C14 C15 H11 120.3 . . ?
C15 C16 C17 121.2(3) . . ?
C15 C16 H12 119.4 . . ?
C17 C16 H12 119.4 . . ?
C18 C17 C16 122.7(3) . . ?
C18 C17 C12 118.1(3) . . ?
C16 C17 C12 119.2(3) . . ?
C19 C18 C17 119.7(3) . . ?
C19 C18 H13 120.1 . . ?
C17 C18 H13 120.1 . . ?
C18 C19 C11 119.3(3) . . ?
C18 C19 H14 120.4 . . ?
C11 C19 H14 120.4 . . ?
N3 C20 C11 113.4(2) . . ?
N3 C20 H15 108.9 . . ?
C11 C20 H15 108.9 . . ?
N3 C20 H16 108.9 . . ?
C11 C20 H16 108.9 . . ?
H15 C20 H16 107.7 . . ?
N3 C21 C22 110.6(2) . . ?
N3 C21 H17 109.5 . . ?
C22 C21 H17 109.5 . . ?
N3 C21 H18 109.5 . . ?
C22 C21 H18 109.5 . . ?
H17 C21 H18 108.1 . . ?
O1 C22 N4 121.1(3) . . ?
O1 C22 C21 117.3(3) . . ?
N4 C22 C21 121.5(2) . . ?
C22 O1 La1 129.14(19) . . ?
C22 N4 C25 117.6(2) . . ?
C22 N4 C23 123.2(3) . . ?
C25 N4 C23 119.2(3) . . ?
N4 C23 C24 112.6(3) . . ?
N4 C23 H19 109.1 . . ?
C24 C23 H19 109.1 . . ?
N4 C23 H20 109.1 . . ?
C24 C23 H20 109.1 . . ?
H19 C23 H20 107.8 . . ?
C23 C24 H21 109.5 . . ?
C23 C24 H22 109.5 . . ?
H21 C24 H22 109.5 . . ?
C23 C24 H23 109.5 . . ?
H21 C24 H23 109.5 . . ?
H22 C24 H23 109.5 . . ?
N4 C25 C26 113.3(3) . . ?
N4 C25 H24 108.9 . . ?
C26 C25 H24 108.9 . . ?
N4 C25 H25 108.9 . . ?
C26 C25 H25 108.9 . . ?
H24 C25 H25 107.7 . . ?
C25 C26 H26 109.5 . . ?
C25 C26 H27 109.5 . . ?
H26 C26 H27 109.5 . . ?
C25 C26 H28 109.5 . . ?
H26 C26 H28 109.5 . . ?
H27 C26 H28 109.5 . . ?
C20 N3 C10 108.2(2) . . ?
C20 N3 C21 108.4(2) . . ?
C10 N3 C21 109.5(2) . . ?
C20 N3 La1 110.71(16) . . ?
C10 N3 La1 107.13(16) . . ?
C21 N3 La1 112.79(15) . . ?
N5 O2 La1 96.10(16) . . ?
N5 O3 La1 96.73(16) . . ?
O4 N5 O3 121.7(3) . . ?
O4 N5 O2 121.4(3) . . ?
O3 N5 O2 116.9(2) . . ?
O4 N5 La1 172.9(2) . . ?
O3 N5 La1 58.46(14) . . ?
O2 N5 La1 58.93(14) . . ?
N6 O5 La1 97.24(17) . . ?
N6 O6 La1 97.94(16) . . ?
O7 N6 O5 122.4(3) . . ?
O7 N6 O6 121.5(3) . . ?
O5 N6 O6 116.1(2) . . ?
O7 N6 La1 179.0(2) . . ?
O5 N6 La1 58.52(14) . . ?
O6 N6 La1 57.55(14) . . ?
N7 O8 La1 96.88(15) . . ?
N7 O9 La1 94.96(15) . . ?
O10 N7 O9 122.0(2) . . ?
O10 N7 O8 121.8(2) . . ?
O9 N7 O8 116.3(2) . . ?
O10 N7 La1 164.00(18) . . ?
O9 N7 La1 60.45(13) . . ?
O8 N7 La1 58.60(13) . . ?
O1 La1 O3 123.00(7) . . ?
O1 La1 O2 82.33(7) . . ?
O3 La1 O2 49.63(7) . . ?
O1 La1 O6 136.85(7) . . ?
O3 La1 O6 72.67(7) . . ?
O2 La1 O6 122.16(7) . . ?
O1 La1 O8 67.05(7) . . ?
O3 La1 O8 66.84(7) . . ?
O2 La1 O8 67.07(6) . . ?
O6 La1 O8 89.14(7) . . ?
O1 La1 O5 133.85(7) . . ?
O3 La1 O5 102.79(7) . . ?
O2 La1 O5 139.15(7) . . ?
O6 La1 O5 48.75(7) . . ?
O8 La1 O5 136.60(7) . . ?
O1 La1 O9 65.57(6) . . ?
O3 La1 O9 104.16(6) . . ?
O2 La1 O9 114.50(7) . . ?
O6 La1 O9 71.69(7) . . ?
O8 La1 O9 48.33(6) . . ?
O5 La1 O9 100.16(7) . . ?
O1 La1 N3 63.11(7) . . ?
O3 La1 N3 118.90(7) . . ?
O2 La1 N3 76.35(7) . . ?
O6 La1 N3 150.03(7) . . ?
O8 La1 N3 120.74(7) . . ?
O5 La1 N3 101.46(7) . . ?
O9 La1 N3 125.20(7) . . ?
O1 La1 N1 68.92(7) . . ?
O3 La1 N1 168.07(7) . . ?
O2 La1 N1 138.45(7) . . ?
O6 La1 N1 99.13(7) . . ?
O8 La1 N1 122.63(7) . . ?
O5 La1 N1 65.43(7) . . ?
O9 La1 N1 80.73(7) . . ?
N3 La1 N1 64.22(7) . . ?
O1 La1 N2 123.62(7) . . ?
O3 La1 N2 73.29(7) . . ?
O2 La1 N2 71.13(7) . . ?
O6 La1 N2 98.92(7) . . ?
O8 La1 N2 134.73(7) . . ?
O5 La1 N2 71.95(7) . . ?
O9 La1 N2 170.54(7) . . ?
N3 La1 N2 62.70(7) . . ?
N1 La1 N2 100.08(7) . . ?
O1 La1 N5 102.04(7) . . ?
O3 La1 N5 24.81(7) . . ?
O2 La1 N5 24.97(7) . . ?
O6 La1 N5 97.18(7) . . ?
O8 La1 N5 62.47(7) . . ?
O5 La1 N5 123.81(7) . . ?
O9 La1 N5 109.34(6) . . ?
N3 La1 N5 98.89(7) . . ?
N1 La1 N5 162.93(7) . . ?
N2 La1 N5 72.32(7) . . ?
O1 La1 N7 59.42(6) . . ?
O3 La1 N7 88.09(7) . . ?
O2 La1 N7 89.92(7) . . ?
O6 La1 N7 83.76(7) . . ?
O8 La1 N7 24.52(6) . . ?
O5 La1 N7 122.45(7) . . ?
O9 La1 N7 24.58(6) . . ?
N3 La1 N7 122.15(7) . . ?
N1 La1 N7 99.80(7) . . ?
N2 La1 N7 159.23(7) . . ?
N5 La1 N7 86.91(7) . . ?

loop_
_geom_bond_atom_site_label_1
_geom_bond_atom_site_label_2
_geom_bond_distance
_geom_bond_site_symmetry_2
_geom_bond_publ_flag
C1 N1 1.326(3) . ?
C1 C9 1.411(4) . ?
C1 C10 1.506(4) . ?
N1 C2 1.377(4) . ?
N1 La1 2.772(2) . ?
C2 C3 1.414(4) . ?
C2 C7 1.418(4) . ?
C3 C4 1.359(4) . ?
C3 H1 0.9500 . ?
C4 C5 1.411(4) . ?
C4 H2 0.9500 . ?
C5 C6 1.360(4) . ?
C5 H3 0.9500 . ?
C6 C7 1.413(4) . ?
C6 H4 0.9500 . ?
C7 C8 1.414(4) . ?
C8 C9 1.353(4) . ?
C8 H5 0.9500 . ?
C9 H6 0.9500 . ?
C10 N3 1.482(4) . ?
C10 H7 0.9900 . ?
C10 H8 0.9900 . ?
C11 N2 1.329(4) . ?
C11 C19 1.413(4) . ?
C11 C20 1.501(4) . ?
N2 C12 1.378(4) . ?
N2 La1 2.825(2) . ?
C12 C13 1.411(4) . ?
C12 C17 1.425(4) . ?
C13 C14 1.369(4) . ?
C13 H9 0.9500 . ?
C14 C15 1.406(4) . ?
C14 H10 0.9500 . ?
C15 C16 1.361(5) . ?
C15 H11 0.9500 . ?
C16 C17 1.414(5) . ?
C16 H12 0.9500 . ?
C17 C18 1.406(4) . ?
C18 C19 1.353(5) . ?
C18 H13 0.9500 . ?
C19 H14 0.9500 . ?
C20 N3 1.481(4) . ?
C20 H15 0.9900 . ?
C20 H16 0.9900 . ?
C21 N3 1.483(4) . ?
C21 C22 1.512(4) . ?
C21 H17 0.9900 . ?
C21 H18 0.9900 . ?
C22 O1 1.251(3) . ?
C22 N4 1.320(4) . ?
O1 La1 2.426(2) . ?
N4 C25 1.473(4) . ?
N4 C23 1.476(4) . ?
C23 C24 1.510(5) . ?
C23 H19 0.9900 . ?
C23 H20 0.9900 . ?
C24 H21 0.9800 . ?
C24 H22 0.9800 . ?
C24 H23 0.9800 . ?
C25 C26 1.516(5) . ?
C25 H24 0.9900 . ?
C25 H25 0.9900 . ?
C26 H26 0.9800 . ?
C26 H27 0.9800 . ?
C26 H28 0.9800 . ?
N3 La1 2.714(2) . ?
O2 N5 1.278(3) . ?
O2 La1 2.592(2) . ?
O3 N5 1.271(3) . ?
O3 La1 2.582(2) . ?
N5 O4 1.221(3) . ?
N5 La1 3.009(3) . ?
O5 N6 1.265(3) . ?
O5 La1 2.627(2) . ?
O6 N6 1.280(3) . ?
O6 La1 2.603(2) . ?
N6 O7 1.216(3) . ?
N6 La1 3.055(3) . ?
O8 N7 1.271(3) . ?
O8 La1 2.614(2) . ?
O9 N7 1.270(3) . ?
O9 La1 2.655(2) . ?
N7 O10 1.225(3) . ?
N7 La1 3.041(2) . ?

loop_
_geom_torsion_atom_site_label_1
_geom_torsion_atom_site_label_2
_geom_torsion_atom_site_label_3
_geom_torsion_atom_site_label_4
_geom_torsion
_geom_torsion_site_symmetry_1
_geom_torsion_site_symmetry_2
_geom_torsion_site_symmetry_3
_geom_torsion_site_symmetry_4
_geom_torsion_publ_flag
C9 C1 N1 C2 1.7(4) . . . . ?
C10 C1 N1 C2 -173.4(3) . . . . ?
C9 C1 N1 La1 -167.4(2) . . . . ?
C10 C1 N1 La1 17.5(3) . . . . ?
C1 N1 C2 C3 176.3(3) . . . . ?
La1 N1 C2 C3 -15.8(4) . . . . ?
C1 N1 C2 C7 -1.8(4) . . . . ?
La1 N1 C2 C7 166.2(2) . . . . ?
N1 C2 C3 C4 179.7(3) . . . . ?
C7 C2 C3 C4 -2.2(4) . . . . ?
C2 C3 C4 C5 0.9(5) . . . . ?
C3 C4 C5 C6 1.0(5) . . . . ?
C4 C5 C6 C7 -1.7(5) . . . . ?
C5 C6 C7 C8 179.3(3) . . . . ?
C5 C6 C7 C2 0.4(5) . . . . ?
N1 C2 C7 C6 179.6(3) . . . . ?
C3 C2 C7 C6 1.5(4) . . . . ?
N1 C2 C7 C8 0.6(4) . . . . ?
C3 C2 C7 C8 -177.4(3) . . . . ?
C6 C7 C8 C9 -178.3(3) . . . . ?
C2 C7 C8 C9 0.6(4) . . . . ?
C7 C8 C9 C1 -0.7(4) . . . . ?
N1 C1 C9 C8 -0.5(5) . . . . ?
C10 C1 C9 C8 174.5(3) . . . . ?
N1 C1 C10 N3 -49.6(4) . . . . ?
C9 C1 C10 N3 135.1(3) . . . . ?
C19 C11 N2 C12 3.9(4) . . . . ?
C20 C11 N2 C12 -172.7(3) . . . . ?
C19 C11 N2 La1 -169.7(2) . . . . ?
C20 C11 N2 La1 13.8(3) . . . . ?
C11 N2 C12 C13 176.5(3) . . . . ?
La1 N2 C12 C13 -10.7(4) . . . . ?
C11 N2 C12 C17 -1.5(4) . . . . ?
La1 N2 C12 C17 171.3(2) . . . . ?
N2 C12 C13 C14 -179.6(3) . . . . ?
C17 C12 C13 C14 -1.5(5) . . . . ?
C12 C13 C14 C15 1.2(5) . . . . ?
C13 C14 C15 C16 0.1(5) . . . . ?
C14 C15 C16 C17 -1.1(5) . . . . ?
C15 C16 C17 C18 -179.1(3) . . . . ?
C15 C16 C17 C12 0.8(5) . . . . ?
N2 C12 C17 C18 -1.6(4) . . . . ?
C13 C12 C17 C18 -179.6(3) . . . . ?
N2 C12 C17 C16 178.6(3) . . . . ?
C13 C12 C17 C16 0.5(4) . . . . ?
C16 C17 C18 C19 -177.7(3) . . . . ?
C12 C17 C18 C19 2.5(5) . . . . ?
C17 C18 C19 C11 -0.3(5) . . . . ?
N2 C11 C19 C18 -3.0(5) . . . . ?
C20 C11 C19 C18 173.5(3) . . . . ?
N2 C11 C20 N3 -43.7(4) . . . . ?
C19 C11 C20 N3 139.5(3) . . . . ?
N3 C21 C22 O1 29.9(4) . . . . ?
N3 C21 C22 N4 -153.2(3) . . . . ?
N4 C22 O1 La1 163.2(2) . . . . ?
C21 C22 O1 La1 -19.9(4) . . . . ?
O1 C22 N4 C25 -1.7(4) . . . . ?
C21 C22 N4 C25 -178.5(3) . . . . ?
O1 C22 N4 C23 177.4(3) . . . . ?
C21 C22 N4 C23 0.7(5) . . . . ?
C22 N4 C23 C24 91.6(4) . . . . ?
C25 N4 C23 C24 -89.2(4) . . . . ?
C22 N4 C25 C26 -81.3(4) . . . . ?
C23 N4 C25 C26 99.5(3) . . . . ?
C11 C20 N3 C10 -67.6(3) . . . . ?
C11 C20 N3 C21 173.7(2) . . . . ?
C11 C20 N3 La1 49.5(3) . . . . ?
C1 C10 N3 C20 171.6(2) . . . . ?
C1 C10 N3 C21 -70.5(3) . . . . ?
C1 C10 N3 La1 52.2(3) . . . . ?
C22 C21 N3 C20 -148.6(2) . . . . ?
C22 C21 N3 C10 93.6(3) . . . . ?
C22 C21 N3 La1 -25.6(3) . . . . ?
La1 O3 N5 O4 171.7(2) . . . . ?
La1 O3 N5 O2 -8.2(2) . . . . ?
La1 O2 N5 O4 -171.7(2) . . . . ?
La1 O2 N5 O3 8.2(2) . . . . ?
La1 O5 N6 O7 179.4(3) . . . . ?
La1 O5 N6 O6 -1.5(3) . . . . ?
La1 O6 N6 O7 -179.4(3) . . . . ?
La1 O6 N6 O5 1.5(3) . . . . ?
La1 O9 N7 O10 161.6(2) . . . . ?
La1 O9 N7 O8 -18.7(2) . . . . ?
La1 O8 N7 O10 -161.2(2) . . . . ?
La1 O8 N7 O9 19.0(2) . . . . ?
C22 O1 La1 O3 112.1(2) . . . . ?
C22 O1 La1 O2 82.2(2) . . . . ?
C22 O1 La1 O6 -147.9(2) . . . . ?
C22 O1 La1 O8 150.5(3) . . . . ?
C22 O1 La1 O5 -76.1(3) . . . . ?
C22 O1 La1 O9 -156.4(3) . . . . ?
C22 O1 La1 N3 3.7(2) . . . . ?
C22 O1 La1 N1 -67.2(2) . . . . ?
C22 O1 La1 N2 21.0(3) . . . . ?
C22 O1 La1 N5 97.6(2) . . . . ?
C22 O1 La1 N7 176.7(3) . . . . ?
N5 O3 La1 O1 -35.72(18) . . . . ?
N5 O3 La1 O2 4.74(14) . . . . ?
N5 O3 La1 O6 -170.84(17) . . . . ?
N5 O3 La1 O8 -74.16(16) . . . . ?
N5 O3 La1 O5 150.34(15) . . . . ?
N5 O3 La1 O9 -105.55(16) . . . . ?
N5 O3 La1 N3 39.36(18) . . . . ?
N5 O3 La1 N1 141.5(3) . . . . ?
N5 O3 La1 N2 83.90(16) . . . . ?
N5 O3 La1 N7 -86.78(16) . . . . ?
N5 O2 La1 O1 141.99(16) . . . . ?
N5 O2 La1 O3 -4.71(14) . . . . ?
N5 O2 La1 O6 0.28(18) . . . . ?
N5 O2 La1 O8 73.71(16) . . . . ?
N5 O2 La1 O5 -62.10(18) . . . . ?
N5 O2 La1 O9 83.32(16) . . . . ?
N5 O2 La1 N3 -153.92(17) . . . . ?
N5 O2 La1 N1 -172.37(14) . . . . ?
N5 O2 La1 N2 -88.49(16) . . . . ?
N5 O2 La1 N7 82.86(16) . . . . ?
N6 O6 La1 O1 113.45(17) . . . . ?
N6 O6 La1 O3 -126.47(18) . . . . ?
N6 O6 La1 O2 -130.45(17) . . . . ?
N6 O6 La1 O8 167.56(17) . . . . ?
N6 O6 La1 O5 -0.88(15) . . . . ?
N6 O6 La1 O9 121.62(18) . . . . ?
N6 O6 La1 N3 -8.3(3) . . . . ?
N6 O6 La1 N1 44.62(18) . . . . ?
N6 O6 La1 N2 -57.19(18) . . . . ?
N6 O6 La1 N5 -130.33(17) . . . . ?
N6 O6 La1 N7 143.59(18) . . . . ?
N7 O8 La1 O1 66.23(15) . . . . ?
N7 O8 La1 O3 -148.25(17) . . . . ?
N7 O8 La1 O2 157.48(17) . . . . ?
N7 O8 La1 O6 -76.77(16) . . . . ?
N7 O8 La1 O5 -64.10(19) . . . . ?
N7 O8 La1 O9 -10.79(14) . . . . ?
N7 O8 La1 N3 100.83(16) . . . . ?
N7 O8 La1 N1 23.53(18) . . . . ?
N7 O8 La1 N2 -178.50(14) . . . . ?
N7 O8 La1 N5 -175.33(18) . . . . ?
N6 O5 La1 O1 -119.32(16) . . . . ?
N6 O5 La1 O3 53.63(17) . . . . ?
N6 O5 La1 O2 94.79(18) . . . . ?
N6 O5 La1 O6 0.89(16) . . . . ?
N6 O5 La1 O8 -16.1(2) . . . . ?
N6 O5 La1 O9 -53.56(17) . . . . ?
N6 O5 La1 N3 177.11(17) . . . . ?
N6 O5 La1 N1 -128.38(18) . . . . ?
N6 O5 La1 N2 121.05(18) . . . . ?
N6 O5 La1 N5 68.11(18) . . . . ?
N6 O5 La1 N7 -42.32(19) . . . . ?
N7 O9 La1 O1 -69.51(15) . . . . ?
N7 O9 La1 O3 50.64(16) . . . . ?
N7 O9 La1 O2 -1.11(17) . . . . ?
N7 O9 La1 O6 116.62(16) . . . . ?
N7 O9 La1 O8 10.76(14) . . . . ?
N7 O9 La1 O5 156.73(15) . . . . ?
N7 O9 La1 N3 -91.34(16) . . . . ?
N7 O9 La1 N1 -140.48(16) . . . . ?
N7 O9 La1 N5 25.28(17) . . . . ?
C20 N3 La1 O1 134.8(2) . . . . ?
C10 N3 La1 O1 -107.48(19) . . . . ?
C21 N3 La1 O1 13.11(18) . . . . ?
C20 N3 La1 O3 20.1(2) . . . . ?
C10 N3 La1 O3 137.84(17) . . . . ?
C21 N3 La1 O3 -101.57(19) . . . . ?
C20 N3 La1 O2 46.54(18) . . . . ?
C10 N3 La1 O2 164.29(18) . . . . ?
C21 N3 La1 O2 -75.12(19) . . . . ?
C20 N3 La1 O6 -85.9(2) . . . . ?
C10 N3 La1 O6 31.8(3) . . . . ?
C21 N3 La1 O6 152.41(18) . . . . ?
C20 N3 La1 O8 98.88(19) . . . . ?
C10 N3 La1 O8 -143.36(16) . . . . ?
C21 N3 La1 O8 -22.8(2) . . . . ?
C20 N3 La1 O5 -91.62(19) . . . . ?
C10 N3 La1 O5 26.13(18) . . . . ?
C21 N3 La1 O5 146.72(19) . . . . ?
C20 N3 La1 O9 157.08(17) . . . . ?
C10 N3 La1 O9 -85.17(18) . . . . ?
C21 N3 La1 O9 35.4(2) . . . . ?
C20 N3 La1 N1 -146.9(2) . . . . ?
C10 N3 La1 N1 -29.19(16) . . . . ?
C21 N3 La1 N1 91.40(19) . . . . ?
C20 N3 La1 N2 -29.03(17) . . . . ?
C10 N3 La1 N2 88.72(18) . . . . ?
C21 N3 La1 N2 -150.7(2) . . . . ?
C20 N3 La1 N5 35.71(19) . . . . ?
C10 N3 La1 N5 153.47(17) . . . . ?
C21 N3 La1 N5 -85.95(19) . . . . ?
C20 N3 La1 N7 127.66(18) . . . . ?
C10 N3 La1 N7 -114.59(17) . . . . ?
C21 N3 La1 N7 6.0(2) . . . . ?
C1 N1 La1 O1 76.5(2) . . . . ?
C2 N1 La1 O1 -91.7(2) . . . . ?
C1 N1 La1 O3 -101.0(4) . . . . ?
C2 N1 La1 O3 90.8(4) . . . . ?
C1 N1 La1 O2 27.0(3) . . . . ?
C2 N1 La1 O2 -141.1(2) . . . . ?
C1 N1 La1 O6 -146.7(2) . . . . ?
C2 N1 La1 O6 45.2(2) . . . . ?
C1 N1 La1 O8 118.5(2) . . . . ?
C2 N1 La1 O8 -49.7(2) . . . . ?
C1 N1 La1 O5 -110.5(2) . . . . ?
C2 N1 La1 O5 81.3(2) . . . . ?
C1 N1 La1 O9 143.7(2) . . . . ?
C2 N1 La1 O9 -24.4(2) . . . . ?
C1 N1 La1 N3 7.1(2) . . . . ?
C2 N1 La1 N3 -161.1(2) . . . . ?
C1 N1 La1 N2 -45.8(2) . . . . ?
C2 N1 La1 N2 146.0(2) . . . . ?
C1 N1 La1 N5 16.0(4) . . . . ?
C2 N1 La1 N5 -152.1(2) . . . . ?
C1 N1 La1 N7 128.2(2) . . . . ?
C2 N1 La1 N7 -40.0(2) . . . . ?
C11 N2 La1 O1 -8.7(2) . . . . ?
C12 N2 La1 O1 178.4(2) . . . . ?
C11 N2 La1 O3 -127.6(2) . . . . ?
C12 N2 La1 O3 59.5(2) . . . . ?
C11 N2 La1 O2 -75.3(2) . . . . ?
C12 N2 La1 O2 111.7(2) . . . . ?
C11 N2 La1 O6 163.6(2) . . . . ?
C12 N2 La1 O6 -9.3(2) . . . . ?
C11 N2 La1 O8 -98.7(2) . . . . ?
C12 N2 La1 O8 88.4(2) . . . . ?
C11 N2 La1 O5 122.5(2) . . . . ?
C12 N2 La1 O5 -50.5(2) . . . . ?
C11 N2 La1 N3 8.68(19) . . . . ?
C12 N2 La1 N3 -164.3(2) . . . . ?
C11 N2 La1 N1 62.6(2) . . . . ?
C12 N2 La1 N1 -110.3(2) . . . . ?
C11 N2 La1 N5 -101.6(2) . . . . ?
C12 N2 La1 N5 85.4(2) . . . . ?
C11 N2 La1 N7 -100.4(3) . . . . ?
C12 N2 La1 N7 86.6(3) . . . . ?
O3 N5 La1 O1 149.95(15) . . . . ?
O2 N5 La1 O1 -38.61(16) . . . . ?
O2 N5 La1 O3 171.4(3) . . . . ?
O3 N5 La1 O2 -171.4(3) . . . . ?
O3 N5 La1 O6 8.81(16) . . . . ?
O2 N5 La1 O6 -179.76(15) . . . . ?
O3 N5 La1 O8 94.06(16) . . . . ?
O2 N5 La1 O8 -94.51(17) . . . . ?
O3 N5 La1 O5 -35.51(18) . . . . ?
O2 N5 La1 O5 135.92(15) . . . . ?
O3 N5 La1 O9 81.88(16) . . . . ?
O2 N5 La1 O9 -106.69(16) . . . . ?
O3 N5 La1 N3 -145.81(16) . . . . ?
O2 N5 La1 N3 25.62(16) . . . . ?
O3 N5 La1 N1 -154.0(2) . . . . ?
O2 N5 La1 N1 17.5(3) . . . . ?
O3 N5 La1 N2 -88.30(16) . . . . ?
O2 N5 La1 N2 83.13(16) . . . . ?
O3 N5 La1 N7 92.12(16) . . . . ?
O2 N5 La1 N7 -96.45(16) . . . . ?
O10 N7 La1 O1 -5.6(7) . . . . ?
O9 N7 La1 O1 97.86(16) . . . . ?
O8 N7 La1 O1 -101.79(17) . . . . ?
O10 N7 La1 O3 125.2(7) . . . . ?
O9 N7 La1 O3 -131.40(15) . . . . ?
O8 N7 La1 O3 28.95(16) . . . . ?
O10 N7 La1 O2 75.5(7) . . . . ?
O9 N7 La1 O2 178.99(15) . . . . ?
O8 N7 La1 O2 -20.66(16) . . . . ?
O10 N7 La1 O6 -162.1(7) . . . . ?
O9 N7 La1 O6 -58.63(16) . . . . ?
O8 N7 La1 O6 101.72(16) . . . . ?
O10 N7 La1 O8 96.2(7) . . . . ?
O9 N7 La1 O8 -160.4(2) . . . . ?
O10 N7 La1 O5 -130.9(7) . . . . ?
O9 N7 La1 O5 -27.44(17) . . . . ?
O8 N7 La1 O5 132.91(15) . . . . ?
O10 N7 La1 O9 -103.4(7) . . . . ?
O8 N7 La1 O9 160.4(2) . . . . ?
O10 N7 La1 N3 1.8(7) . . . . ?
O9 N7 La1 N3 105.23(16) . . . . ?
O8 N7 La1 N3 -94.42(16) . . . . ?
O10 N7 La1 N1 -63.8(7) . . . . ?
O9 N7 La1 N1 39.60(16) . . . . ?
O8 N7 La1 N1 -160.05(15) . . . . ?
O10 N7 La1 N2 99.2(7) . . . . ?
O9 N7 La1 N2 -157.34(18) . . . . ?
O8 N7 La1 N2 3.0(3) . . . . ?
O10 N7 La1 N5 100.3(7) . . . . ?
O9 N7 La1 N5 -156.20(16) . . . . ?
O8 N7 La1 N5 4.15(16) . . . . ?
